data_4511868
loop_
_publ_author_name
'Miyake, Ryosuke'
'Nakagawa, Yuki'
'Hase, Mariko'

_publ_section_title
;
 Selective Thermal Elongation of Metal--Metal Distances in the
 Two-Dimensional Assembly of Ag(I) Ions Templated by Assembled Peptide
 Ligands
;
_journal_issue 10
_journal_name_full 'Crystal Growth &amp; Design'
_journal_page_first 4882
_journal_paper_doi 10.1021/cg5009347
_journal_volume 14
_journal_year 2014
_chemical_absolute_configuration ad
_chemical_formula_sum 'C7 H11 Ag2 N3 O5'
_chemical_formula_weight 432.93
_space_group_crystal_system monoclinic
_space_group_IT_number 4
_space_group_name_Hall 'P 2yb'
_space_group_name_H-M_alt 'P 1 21 1'
_symmetry_space_group_name_Hall 'P 2yb'
_symmetry_space_group_name_H-M 'P 1 21 1'
_atom_sites_solution_hydrogens geom
_cell_angle_alpha 90
_cell_angle_beta 103.141(2)
_cell_angle_gamma 90
_cell_formula_units_Z 2
_cell_length_a 4.8255(6)
_cell_length_b 19.958(3)
_cell_length_c 5.5336(7)
_cell_measurement_temperature 223
_cell_volume 518.97(12)
_computing_cell_refinement 'SAINT V8.32B (Bruker AXS)'
_computing_data_collection 'Bruker SMART APEXII ULTRA'
_computing_data_reduction 'SAINT V8.32B (Bruker AXS)'
_computing_molecular_graphics 'XSHELL V6.3.1 (Bruker AXS)'
_computing_publication_material 'Generate Report (Bruker AXS)'
_computing_structure_refinement 'SHELXL-2013 (Sheldrick, 2013)'
_computing_structure_solution 'SHELXS-97 (Sheldrick, 1997)'
_diffrn_ambient_temperature 223
_diffrn_detector_area_resol_mean 8.333
_diffrn_measured_fraction_theta_full 0.989
_diffrn_measured_fraction_theta_max 0.989
_diffrn_measurement_device_type 'Bruker D8 goniometer'
_diffrn_measurement_method 'omega scans'
_diffrn_radiation_monochromator 'multilayered conforcal mirror'
_diffrn_radiation_type MoK\a
_diffrn_radiation_wavelength 0.71073
_diffrn_reflns_av_R_equivalents 0.0172
_diffrn_reflns_limit_h_max 6
_diffrn_reflns_limit_h_min -5
_diffrn_reflns_limit_k_max 22
_diffrn_reflns_limit_k_min -27
_diffrn_reflns_limit_l_max 7
_diffrn_reflns_limit_l_min -7
_diffrn_reflns_number 3598
_diffrn_reflns_theta_full 29.12
_diffrn_reflns_theta_max 29.12
_diffrn_reflns_theta_min 2.04
_diffrn_source 'rotating-anode X-ray tube'
_diffrn_source_type 'Bruker Tourbo X-ray Source'
_exptl_absorpt_coefficient_mu 3.788
_exptl_absorpt_correction_T_max 0.96
_exptl_absorpt_correction_T_min 0.82
_exptl_absorpt_correction_type empirical
_exptl_absorpt_process_details 'SADABS V2012/1 (Bruker AXS)'
_exptl_crystal_colour colorless
_exptl_crystal_density_diffrn 2.770
_exptl_crystal_density_method 'not measured'
_exptl_crystal_description plate
_exptl_crystal_F_000 416
_exptl_crystal_size_max 0.055
_exptl_crystal_size_mid 0.023
_exptl_crystal_size_min 0.010
_refine_diff_density_max 1.502
_refine_diff_density_min -1.016
_refine_ls_abs_structure_details
;
Flack x determined using 876 quotients [(I+)-(I-)]/[(I+)+(I-)]
(Parsons and Flack (2004), Acta Cryst. A60, s61).
;
_refine_ls_abs_structure_Flack 0.05(3)
_refine_ls_extinction_method none
_refine_ls_goodness_of_fit_ref 1.052
_refine_ls_hydrogen_treatment constr
_refine_ls_matrix_type full
_refine_ls_number_parameters 154
_refine_ls_number_reflns 2250
_refine_ls_number_restraints 1
_refine_ls_restrained_S_all 1.052
_refine_ls_R_factor_all 0.0301
_refine_ls_R_factor_gt 0.0266
_refine_ls_shift/su_max 0.000
_refine_ls_shift/su_mean 0.000
_refine_ls_structure_factor_coef Fsqd
_refine_ls_weighting_details 'w=1/[\s^2^(Fo^2^)+(0.0260P)^2^+0.6249P] where P=(Fo^2^+2Fc^2^)/3'
_refine_ls_weighting_scheme calc
_refine_ls_wR_factor_gt 0.0584
_refine_ls_wR_factor_ref 0.0600
_reflns_number_gt 2099
_reflns_number_total 2250
_reflns_threshold_expression 'I > 2\s(I)'
_cod_data_source_file cg5009347_si_001.cif
_cod_data_source_block p21_223K_again
_cod_depositor_comments 'Adding full bibliography for 4511859--4511871.cif.'
_cod_original_cell_volume 518.97(11)
_cod_database_code 4511868

loop_
_space_group_symop_operation_xyz
'x, y, z'
'-x, y+1/2, -z'

loop_
_atom_site_type_symbol
_atom_site_label
_atom_site_fract_x
_atom_site_fract_y
_atom_site_fract_z
_atom_site_U_iso_or_equiv
_atom_site_adp_type
_atom_site_calc_flag
_atom_site_refinement_flags_adp
_atom_site_refinement_flags_posn
_atom_site_occupancy
Ag Ag1 0.21171(10) 0.85758(2) 0.43233(9) 0.02751(13) Uani d . . 1
Ag Ag2 -0.43474(10) 0.86714(2) -0.00795(9) 0.02832(13) Uani d . . 1
C C1 -0.0222(13) 0.7561(3) 0.0275(12) 0.0204(13) Uani d . . 1
C C2 0.1416(14) 0.6947(3) 0.1464(13) 0.0213(13) Uani d . . 1
H H2A 0.0201 0.6551 0.1055 0.026 Uiso calc U R 1
H H2B 0.3085 0.6883 0.0759 0.026 Uiso calc U R 1
C C3 0.2389(12) 0.7004(3) 0.4270(11) 0.0144(12) Uani d . . 1
H H3 0.0698 0.7043 0.4992 0.017 Uiso calc U R 1
C C4 0.4027(12) 0.6371(3) 0.5271(11) 0.0169(11) Uani d . . 1
C C5 0.3868(13) 0.5247(3) 0.6929(12) 0.0169(12) Uani d . . 1
H H5 0.5638 0.5201 0.6324 0.02 Uiso calc U R 1
C C6 0.4691(15) 0.5259(4) 0.9757(13) 0.0223(14) Uani d . . 1
H H6A 0.582 0.5661 1.0313 0.027 Uiso calc U R 1
H H6B 0.2965 0.5279 1.0405 0.027 Uiso calc U R 1
C C7 0.1937(13) 0.4656(3) 0.5916(12) 0.0173(12) Uani d . . 1
N N1 0.4178(11) 0.7602(3) 0.4931(10) 0.0197(11) Uani d . . 1
H H1A 0.5669 0.7589 0.399 0.024 Uiso calc U R 1
H H1B 0.5123 0.7569 0.6693 0.024 Uiso calc U R 1
N N2 0.2507(10) 0.5879(3) 0.5957(10) 0.0195(11) Uani d . . 1
H H2 0.0691 0.5933 0.5828 0.023 Uiso calc U R 1
N N3 0.6347(13) 0.4660(3) 1.0751(11) 0.0230(12) Uani d . . 1
H H3A 0.6978 0.4718 1.2551 0.028 Uiso calc U R 1
H H3B 0.806 0.4654 1.008 0.028 Uiso calc U R 1
O O1 0.0601(12) 0.7888(3) -0.1300(10) 0.0417(15) Uani d . . 1
O O2 -0.2426(11) 0.7715(3) 0.1089(11) 0.0351(13) Uani d . . 1
O O3 0.6607(9) 0.6325(3) 0.5382(12) 0.0363(14) Uani d . . 1
O O4 0.2622(13) 0.4288(4) 0.4336(12) 0.0504(18) Uani d . . 1
O O5 -0.0220(10) 0.4563(3) 0.6783(10) 0.0306(12) Uani d . . 1

loop_
_atom_site_aniso_label
_atom_site_aniso_U_11
_atom_site_aniso_U_22
_atom_site_aniso_U_33
_atom_site_aniso_U_12
_atom_site_aniso_U_13
_atom_site_aniso_U_23
Ag1 0.0301(2) 0.0139(2) 0.0340(3) 0.0062(2) -0.00206(19) -0.0033(2)
Ag2 0.0321(2) 0.0188(3) 0.0304(3) 0.0066(2) -0.00046(19) -0.0037(2)
C1 0.020(3) 0.020(3) 0.017(3) 0.002(2) -0.004(3) -0.004(2)
C2 0.020(3) 0.018(3) 0.024(3) 0.001(2) 0.003(3) -0.003(3)
C3 0.012(2) 0.012(3) 0.020(3) 0.002(2) 0.005(2) 0.003(2)
C4 0.014(2) 0.014(3) 0.024(3) 0.004(2) 0.005(2) 0.004(2)
C5 0.015(2) 0.011(3) 0.026(3) 0.000(2) 0.006(2) 0.003(2)
C6 0.026(3) 0.013(3) 0.027(4) 0.000(3) 0.005(3) -0.001(2)
C7 0.015(3) 0.015(3) 0.020(3) 0.001(2) 0.000(2) 0.000(2)
N1 0.019(3) 0.013(3) 0.024(3) 0.000(2) -0.001(2) 0.001(2)
N2 0.012(2) 0.016(3) 0.032(3) 0.0040(18) 0.008(2) 0.009(2)
N3 0.025(3) 0.021(3) 0.021(3) 0.001(2) 0.001(2) 0.004(2)
O1 0.043(3) 0.054(4) 0.032(3) 0.015(3) 0.018(3) 0.023(3)
O2 0.028(3) 0.030(3) 0.054(3) 0.012(2) 0.023(3) 0.017(3)
O3 0.013(2) 0.020(3) 0.078(4) 0.0053(18) 0.015(2) 0.021(3)
O4 0.042(3) 0.060(5) 0.054(4) -0.016(3) 0.022(3) -0.032(3)
O5 0.019(2) 0.027(3) 0.049(3) -0.009(2) 0.013(2) -0.009(2)

loop_
_atom_type_symbol
_atom_type_description
_atom_type_scat_dispersion_real
_atom_type_scat_dispersion_imag
_atom_type_scat_source
C C 0.0033 0.0016 'International Tables Vol C Tables 4.2.6.8 and 6.1.1.4'
H H 0.0000 0.0000 'International Tables Vol C Tables 4.2.6.8 and 6.1.1.4'
N N 0.0061 0.0033 'International Tables Vol C Tables 4.2.6.8 and 6.1.1.4'
O O 0.0106 0.0060 'International Tables Vol C Tables 4.2.6.8 and 6.1.1.4'
Ag Ag -0.8971 1.1015 'International Tables Vol C Tables 4.2.6.8 and 6.1.1.4'

loop_
_geom_angle_atom_site_label_1
_geom_angle_atom_site_label_2
_geom_angle_atom_site_label_3
_geom_angle_site_symmetry_1
_geom_angle_site_symmetry_3
_geom_angle
N1 Ag1 O5 . 2_556 172.0(2)
N1 Ag1 Ag2 . 1_656 77.17(15)
O5 Ag1 Ag2 2_556 1_656 108.31(15)
N1 Ag1 Ag2 . 1_655 82.53(15)
O5 Ag1 Ag2 2_556 1_655 89.71(13)
Ag2 Ag1 Ag2 1_656 1_655 117.68(2)
O2 Ag2 N3 . 2_556 172.3(2)
O2 Ag2 Ag1 . 1_454 109.72(17)
N3 Ag2 Ag1 2_556 1_454 76.77(15)
O2 Ag2 Ag1 . 1_455 89.23(13)
N3 Ag2 Ag1 2_556 1_455 83.98(16)
Ag1 Ag2 Ag1 1_454 1_455 117.69(2)
O1 C1 O2 . . 123.4(7)
O1 C1 C2 . . 121.1(6)
O2 C1 C2 . . 115.5(6)
C3 C2 C1 . . 113.0(5)
C3 C2 H2A . . 109.0
C1 C2 H2A . . 109.0
C3 C2 H2B . . 109.0
C1 C2 H2B . . 109.0
H2A C2 H2B . . 107.8
N1 C3 C2 . . 110.0(5)
N1 C3 C4 . . 110.8(5)
C2 C3 C4 . . 108.9(5)
N1 C3 H3 . . 109.0
C2 C3 H3 . . 109.0
C4 C3 H3 . . 109.0
O3 C4 N2 . . 123.0(6)
O3 C4 C3 . . 120.9(5)
N2 C4 C3 . . 116.1(5)
N2 C5 C6 . . 110.7(5)
N2 C5 C7 . . 110.2(5)
C6 C5 C7 . . 112.5(5)
N2 C5 H5 . . 107.8
C6 C5 H5 . . 107.8
C7 C5 H5 . . 107.8
N3 C6 C5 . . 111.3(6)
N3 C6 H6A . . 109.4
C5 C6 H6A . . 109.4
N3 C6 H6B . . 109.4
C5 C6 H6B . . 109.4
H6A C6 H6B . . 108.0
O4 C7 O5 . . 123.9(7)
O4 C7 C5 . . 118.5(6)
O5 C7 C5 . . 117.6(6)
C3 N1 Ag1 . . 117.7(4)
C3 N1 H1A . . 107.9
Ag1 N1 H1A . . 107.9
C3 N1 H1B . . 107.9
Ag1 N1 H1B . . 107.9
H1A N1 H1B . . 107.2
C4 N2 C5 . . 120.6(5)
C4 N2 H2 . . 119.7
C5 N2 H2 . . 119.7
C6 N3 Ag2 . 2_546 119.1(4)
C6 N3 H3A . . 107.5
Ag2 N3 H3A 2_546 . 107.5
C6 N3 H3B . . 107.5
Ag2 N3 H3B 2_546 . 107.5
H3A N3 H3B . . 107.0
C1 O2 Ag2 . . 116.2(5)
C7 O5 Ag1 . 2_546 110.8(4)

loop_
_geom_bond_atom_site_label_1
_geom_bond_atom_site_label_2
_geom_bond_site_symmetry_2
_geom_bond_distance
Ag1 N1 . 2.174(5)
Ag1 O5 2_556 2.200(5)
Ag1 Ag2 1_656 3.1840(7)
Ag1 Ag2 1_655 3.2821(7)
Ag2 O2 . 2.156(6)
Ag2 N3 2_556 2.192(6)
Ag2 Ag1 1_454 3.1840(7)
Ag2 Ag1 1_455 3.2821(7)
C1 O1 . 1.225(8)
C1 O2 . 1.283(8)
C1 C2 . 1.524(9)
C2 C3 . 1.521(9)
C2 H2A . 0.98
C2 H2B . 0.98
C3 N1 . 1.470(8)
C3 C4 . 1.525(8)
C3 H3 . 0.99
C4 O3 . 1.236(7)
C4 N2 . 1.332(8)
C5 N2 . 1.467(8)
C5 C6 . 1.525(9)
C5 C7 . 1.529(9)
C5 H5 . 0.99
C6 N3 . 1.472(9)
C6 H6A . 0.98
C6 H6B . 0.98
C7 O4 . 1.242(8)
C7 O5 . 1.255(8)
N1 H1A . 0.98
N1 H1B . 0.98
N2 H2 . 0.87
N3 Ag2 2_546 2.192(6)
N3 H3A . 0.98
N3 H3B . 0.98
O5 Ag1 2_546 2.200(5)
